data_4062197
_journal_name_full Organometallics
_journal_year 2003
_chemical_formula_sum 'C28.5 H36 Fe Ni P2 Si'
_chemical_formula_weight 583.16
_space_group_IT_number 2
_symmetry_cell_setting triclinic
_symmetry_space_group_name_Hall '-P 1'
_symmetry_space_group_name_H-M 'P -1'
_cell_angle_alpha 62.6990(8)
_cell_angle_beta 87.3300(8)
_cell_angle_gamma 77.0250(8)
_cell_formula_units_Z 2
_cell_length_a 10.6560(2)
_cell_length_b 12.0500(2)
_cell_length_c 12.6570(3)
_cell_measurement_temperature 150(2)
_cell_volume 1404.32(5)
_diffrn_ambient_temperature 150(2)
_exptl_crystal_density_diffrn 1.379
_cod_depositor_comments
;
The following automatic conversions were performed:
'_symmetry_cell_setting' value 'Triclinic' changed to 'triclinic'
according to '/home/saulius/struct/CIF-dictionaries/cif_core.dic'
dictionary named 'cif_core.dic' version 2.4.1 from 2010-06-29.

Automatic conversion script
Id: cif_fix_enum 1527 2010-12-29 10:47:43Z saulius 
;
_cod_original_formula_sum 'C28.50 H36 Fe Ni P2 Si'
_cod_database_code 4062197

loop_
_symmetry_equiv_pos_as_xyz
'x, y, z'
'-x, -y, -z'

loop_
_atom_site_label
_atom_site_type_symbol
_atom_site_fract_x
_atom_site_fract_y
_atom_site_fract_z
_atom_site_U_iso_or_equiv
_atom_site_adp_type
_atom_site_occupancy
_atom_site_symmetry_multiplicity
_atom_site_calc_flag
_atom_site_refinement_flags
_atom_site_disorder_assembly
_atom_site_disorder_group
Ni1 Ni 0.39959(3) 0.68193(3) 0.07441(3) 0.02539(10) Uani 1 1 d . A .
Fe1 Fe -0.00395(3) 0.87246(3) 0.25194(3) 0.02488(11) Uani 1 1 d . . .
P1 P 0.53415(6) 0.63167(7) 0.22037(6) 0.03318(16) Uani 1 1 d D . .
P2 P 0.55079(6) 0.72056(6) -0.04643(6) 0.03332(17) Uani 1 1 d D . .
Si1 Si 0.14064(6) 0.65853(6) 0.24977(5) 0.02489(15) Uani 1 1 d . A .
C1 C 0.1801(2) 0.7725(2) 0.3002(2) 0.0277(5) Uani 1 1 d . . .
C2 C 0.1763(2) 0.9033(2) 0.2106(2) 0.0296(5) Uani 1 1 d . . .
H2A H 0.2109 0.9283 0.1300 0.036 Uiso 1 1 calc R . .
C3 C 0.1111(2) 0.9907(3) 0.2521(2) 0.0356(6) Uani 1 1 d . . .
H3A H 0.0915 1.0865 0.2062 0.043 Uiso 1 1 calc R . .
C4 C 0.0745(3) 0.9175(3) 0.3699(2) 0.0362(6) Uani 1 1 d . . .
H4A H 0.0252 0.9529 0.4211 0.043 Uiso 1 1 calc R . .
C5 C 0.1177(2) 0.7856(3) 0.4001(2) 0.0326(5) Uani 1 1 d . . .
H5A H 0.1044 0.7128 0.4772 0.039 Uiso 1 1 calc R . .
C6 C -0.0359(2) 0.7395(2) 0.2089(2) 0.0261(5) Uani 1 1 d . . .
C7 C -0.0675(2) 0.8652(2) 0.1066(2) 0.0265(5) Uani 1 1 d . . .
H7A H -0.0244 0.8906 0.0297 0.032 Uiso 1 1 calc R . .
C8 C -0.1659(2) 0.9482(2) 0.1334(2) 0.0303(5) Uani 1 1 d . . .
H8A H -0.2022 1.0412 0.0796 0.036 Uiso 1 1 calc R . .
C9 C -0.1998(2) 0.8767(2) 0.2525(2) 0.0347(6) Uani 1 1 d . . .
H9A H -0.2646 0.9104 0.2966 0.042 Uiso 1 1 calc R . .
C10 C -0.1215(2) 0.7499(2) 0.2982(2) 0.0327(5) Uani 1 1 d . . .
H10A H -0.1240 0.6790 0.3801 0.039 Uiso 1 1 calc R . .
C11 C 0.1643(3) 0.4920(3) 0.3737(3) 0.0447(7) Uani 1 1 d . . .
H11A H 0.1492 0.4348 0.3426 0.067 Uiso 1 1 calc R . .
H11B H 0.1033 0.4907 0.4345 0.067 Uiso 1 1 calc R . .
H11C H 0.2528 0.4629 0.4092 0.067 Uiso 1 1 calc R . .
C12 C 0.2284(2) 0.6702(2) 0.1204(2) 0.0261(5) Uani 1 1 d . . .
C13 C 0.2388(2) 0.6940(2) 0.0107(2) 0.0240(5) Uani 1 1 d . A .
C14 C 0.1691(2) 0.7071(2) -0.0923(2) 0.0242(5) Uani 1 1 d . . .
C15 C 0.2106(2) 0.7669(2) -0.2071(2) 0.0291(5) Uani 1 1 d . A .
H15A H 0.2837 0.8032 -0.2191 0.035 Uiso 1 1 calc R . .
C16 C 0.1470(3) 0.7741(3) -0.3038(2) 0.0364(6) Uani 1 1 d . . .
H16A H 0.1760 0.8161 -0.3814 0.044 Uiso 1 1 calc R A .
C17 C 0.0416(2) 0.7205(2) -0.2875(2) 0.0345(6) Uani 1 1 d . A .
H17A H -0.0011 0.7243 -0.3537 0.041 Uiso 1 1 calc R . .
C18 C -0.0017(2) 0.6612(2) -0.1746(2) 0.0351(6) Uani 1 1 d . . .
H18A H -0.0744 0.6244 -0.1634 0.042 Uiso 1 1 calc R A .
C19 C 0.0606(2) 0.6555(2) -0.0782(2) 0.0289(5) Uani 1 1 d . A .
H19A H 0.0293 0.6158 -0.0013 0.035 Uiso 1 1 calc R . .
C20 C 0.6913(3) 0.6592(5) 0.1554(4) 0.0448(11) Uani 0.806(7) 1 d PDU A 1
H20A H 0.6967 0.7482 0.1330 0.054 Uiso 0.806(7) 1 calc PR A 1
H20B H 0.7629 0.5998 0.2153 0.054 Uiso 0.806(7) 1 calc PR A 1
C21 C 0.7038(3) 0.6373(5) 0.0460(3) 0.0445(10) Uani 0.806(7) 1 d PDU A 1
H21A H 0.7214 0.5443 0.0702 0.053 Uiso 0.806(7) 1 calc PR A 1
H21B H 0.7760 0.6715 0.0003 0.053 Uiso 0.806(7) 1 calc PR A 1
C20* C 0.6985(8) 0.5976(16) 0.1697(13) 0.0454(19) Uani 0.194(7) 1 d PDU A 2
H20C H 0.7645 0.6005 0.2204 0.054 Uiso 0.194(7) 1 calc PR A 2
H20D H 0.7191 0.5121 0.1722 0.054 Uiso 0.194(7) 1 calc PR A 2
C21* C 0.6928(11) 0.7032(16) 0.0426(12) 0.0455(18) Uani 0.194(7) 1 d PDU A 2
H21C H 0.7722 0.6833 0.0047 0.055 Uiso 0.194(7) 1 calc PR A 2
H21D H 0.6895 0.7854 0.0437 0.055 Uiso 0.194(7) 1 calc PR A 2
C22 C 0.5833(3) 0.6665(3) -0.1599(3) 0.0547(8) Uani 1 1 d . A .
H22A H 0.6656 0.6839 -0.1937 0.082 Uiso 1 1 calc R . .
H22B H 0.5138 0.7124 -0.2231 0.082 Uiso 1 1 calc R . .
H22C H 0.5881 0.5741 -0.1238 0.082 Uiso 1 1 calc R . .
C23 C 0.5572(3) 0.8885(3) -0.1309(3) 0.0626(10) Uani 1 1 d . A .
H23A H 0.6372 0.8949 -0.1725 0.094 Uiso 1 1 calc R . .
H23B H 0.5548 0.9261 -0.0765 0.094 Uiso 1 1 calc R . .
H23C H 0.4829 0.9349 -0.1893 0.094 Uiso 1 1 calc R . .
C24 C 0.5692(3) 0.4652(3) 0.3355(3) 0.0618(10) Uani 1 1 d . A .
H24A H 0.6446 0.4490 0.3863 0.093 Uiso 1 1 calc R . .
H24B H 0.5872 0.4084 0.2981 0.093 Uiso 1 1 calc R . .
H24C H 0.4946 0.4488 0.3839 0.093 Uiso 1 1 calc R . .
C25 C 0.5204(3) 0.7161(3) 0.3099(3) 0.0496(8) Uani 1 1 d . A .
H25A H 0.5968 0.6812 0.3653 0.074 Uiso 1 1 calc R . .
H25B H 0.4429 0.7049 0.3549 0.074 Uiso 1 1 calc R . .
H25C H 0.5141 0.8076 0.2575 0.074 Uiso 1 1 calc R . .

loop_
_atom_site_aniso_label
_atom_site_aniso_U_11
_atom_site_aniso_U_22
_atom_site_aniso_U_33
_atom_site_aniso_U_23
_atom_site_aniso_U_13
_atom_site_aniso_U_12
Ni1 0.02227(17) 0.03005(17) 0.02571(18) -0.01436(13) 0.00121(12) -0.00597(12)
Fe1 0.02460(18) 0.02996(18) 0.01991(18) -0.01116(14) 0.00118(13) -0.00661(13)
P1 0.0272(3) 0.0431(4) 0.0337(4) -0.0216(3) -0.0021(3) -0.0068(3)
P2 0.0253(3) 0.0395(4) 0.0347(4) -0.0172(3) 0.0057(3) -0.0071(3)
Si1 0.0268(3) 0.0262(3) 0.0183(3) -0.0075(2) 0.0015(2) -0.0060(2)
C1 0.0250(11) 0.0358(12) 0.0215(11) -0.0132(10) -0.0032(9) -0.0045(9)
C2 0.0280(12) 0.0364(12) 0.0281(12) -0.0160(10) 0.0012(10) -0.0115(10)
C3 0.0370(14) 0.0382(13) 0.0371(14) -0.0214(11) -0.0056(11) -0.0083(11)
C4 0.0367(14) 0.0487(15) 0.0305(13) -0.0264(12) -0.0044(11) -0.0037(11)
C5 0.0306(13) 0.0466(14) 0.0178(11) -0.0142(10) -0.0022(10) -0.0042(11)
C6 0.0264(11) 0.0294(11) 0.0221(11) -0.0093(9) 0.0019(9) -0.0118(9)
C7 0.0254(11) 0.0319(11) 0.0219(11) -0.0101(9) -0.0029(9) -0.0105(9)
C8 0.0274(12) 0.0322(12) 0.0280(12) -0.0110(10) -0.0035(10) -0.0060(10)
C9 0.0239(12) 0.0439(14) 0.0365(14) -0.0195(12) 0.0048(10) -0.0067(10)
C10 0.0303(12) 0.0384(13) 0.0247(12) -0.0083(10) 0.0070(10) -0.0142(10)
C11 0.0506(17) 0.0338(13) 0.0327(14) -0.0031(11) 0.0038(13) -0.0056(12)
C12 0.0255(11) 0.0245(11) 0.0263(12) -0.0104(9) 0.0016(9) -0.0049(9)
C13 0.0232(11) 0.0224(10) 0.0252(12) -0.0104(9) 0.0020(9) -0.0045(8)
C14 0.0224(11) 0.0271(11) 0.0233(11) -0.0131(9) 0.0016(9) -0.0030(9)
C15 0.0278(12) 0.0357(12) 0.0242(12) -0.0145(10) 0.0025(10) -0.0068(10)
C16 0.0393(14) 0.0447(14) 0.0228(12) -0.0150(11) 0.0031(11) -0.0067(11)
C17 0.0334(13) 0.0453(14) 0.0306(13) -0.0244(12) -0.0034(11) -0.0030(11)
C18 0.0264(12) 0.0420(14) 0.0431(15) -0.0244(12) -0.0031(11) -0.0079(10)
C19 0.0277(12) 0.0310(12) 0.0271(12) -0.0126(10) 0.0024(10) -0.0069(9)
C20 0.0272(15) 0.065(3) 0.053(2) -0.035(2) -0.0001(15) -0.0128(18)
C21 0.0232(15) 0.055(3) 0.054(2) -0.027(2) 0.0038(14) -0.0007(16)
C20* 0.028(2) 0.065(4) 0.053(3) -0.035(3) 0.000(2) -0.012(3)
C21* 0.023(2) 0.055(3) 0.054(3) -0.026(3) 0.005(2) 0.000(3)
C22 0.0545(19) 0.0603(19) 0.059(2) -0.0364(16) 0.0219(16) -0.0155(15)
C23 0.067(2) 0.0508(18) 0.076(2) -0.0287(17) 0.0334(19) -0.0313(16)
C24 0.063(2) 0.0474(17) 0.062(2) -0.0159(16) -0.0261(18) -0.0027(15)
C25 0.0429(16) 0.0608(18) 0.0574(19) -0.0392(16) -0.0098(14) -0.0056(14)

loop_
_geom_bond_atom_site_label_1
_geom_bond_atom_site_label_2
_geom_bond_distance
_geom_bond_site_symmetry_2
_geom_bond_publ_flag
Ni1 C13 1.875(2) . ?
Ni1 C12 1.905(2) . ?
Ni1 P2 2.1462(7) . ?
Ni1 P1 2.1602(7) . ?
Fe1 C6 2.011(2) . ?
Fe1 C1 2.012(2) . ?
Fe1 C10 2.015(2) . ?
Fe1 C5 2.027(2) . ?
Fe1 C7 2.034(2) . ?
Fe1 C2 2.037(2) . ?
Fe1 C4 2.070(3) . ?
Fe1 C9 2.076(2) . ?
Fe1 C3 2.079(3) . ?
Fe1 C8 2.083(2) . ?
Fe1 Si1 2.7013(7) . ?
P1 C25 1.821(3) . ?
P1 C24 1.821(3) . ?
P1 C20* 1.860(4) . ?
P1 C20 1.860(3) . ?
P2 C23 1.820(3) . ?
P2 C22 1.821(3) . ?
P2 C21 1.844(3) . ?
P2 C21* 1.845(4) . ?
Si1 C12 1.811(2) . ?
Si1 C11 1.864(3) . ?
Si1 C1 1.887(2) . ?
Si1 C6 1.888(2) . ?
C1 C2 1.452(3) . ?
C1 C5 1.457(3) . ?
C2 C3 1.419(4) . ?
C3 C4 1.431(4) . ?
C4 C5 1.419(4) . ?
C6 C7 1.447(3) . ?
C6 C10 1.452(3) . ?
C7 C8 1.422(3) . ?
C8 C9 1.429(4) . ?
C9 C10 1.423(4) . ?
C12 C13 1.288(3) . ?
C13 C14 1.457(3) . ?
C14 C15 1.396(3) . ?
C14 C19 1.399(3) . ?
C15 C16 1.384(3) . ?
C16 C17 1.379(4) . ?
C17 C18 1.384(4) . ?
C18 C19 1.383(3) . ?
C20 C21 1.519(5) . ?
C20* C21* 1.519(5) . ?
